data_1542469
loop_
_publ_author_name
'Mdluli, Velabo'
'Golen, James A.'
'Manke, David R.'

_publ_section_title
;
 Bis[\m-2-(phenylsulfanyl)anilido-\k^2^<i>N</i>:<i>N</i>]bis[bis(tetrahydrofuran-\k<i>O</i>)lithium]
;
_journal_coeditor_code WM4006
_journal_issue 1
_journal_name_full IUCrData
_journal_page_first x160130
_journal_paper_doi 10.1107/S2414314616001309
_journal_volume 1
_journal_year 2016
_chemical_formula_iupac '[Li2 (C12 H10 N S)2 (C4 H8 O)4]'
_chemical_formula_moiety 'C40 H52 Li2 N2 O4 S2'
_chemical_formula_sum 'C40 H52 Li2 N2 O4 S2'
_chemical_formula_weight 702.83
_chemical_name_systematic
Bis[\m-2-(phenylsulfanyl)anilido-\k^2^<i>N</i>:<i>N</i>]bis[bis(tetrahydrofuran-\k<i>O</i>)lithium]
_space_group_crystal_system triclinic
_space_group_IT_number 2
_space_group_name_Hall '-P 1'
_space_group_name_H-M_alt 'P -1'
_symmetry_space_group_name_Hall '-P 1'
_symmetry_space_group_name_H-M 'P -1'
_atom_sites_solution_hydrogens mixed
_audit_creation_method
;
Olex2 1.2
(compiled 2015.09.30 svn.r3233 for OlexSys, GUI svn.r5103)
;
_cell_angle_alpha 73.537(3)
_cell_angle_beta 88.138(3)
_cell_angle_gamma 72.420(3)
_cell_formula_units_Z 1
_cell_length_a 9.6540(7)
_cell_length_b 9.9211(6)
_cell_length_c 11.2854(8)
_cell_measurement_reflns_used 9896
_cell_measurement_temperature 200.0
_cell_measurement_theta_max 25.41
_cell_measurement_theta_min 2.83
_cell_volume 986.50(12)
_computing_cell_refinement
;
SAINT (Bruker, 2014)
;
_computing_data_collection
;
APEX2 (Bruker, 2014)
;
_computing_data_reduction
;
SAINT (Bruker, 2014)
;
_computing_molecular_graphics
;
<i>OLEX2</i> (Dolomanov <i>et al.</i>,  2009)
;
_computing_publication_material
;
<i>OLEX2</i> (Dolomanov <i>et al.</i>,  2009) and publCIF (Westrip,
2010)
;
_computing_structure_refinement
;
SHELXL2014 (Sheldrick, 2015)
;
_computing_structure_solution
;
SHELXS97 (Sheldrick, 2008)
;
_diffrn_ambient_temperature 200.0
_diffrn_measured_fraction_theta_full 0.994
_diffrn_measured_fraction_theta_max 0.993
_diffrn_measurement_device_type 'Bruker D8 Venture CMOS'
_diffrn_measurement_method '\f and \w scans'
_diffrn_radiation_monochromator TRIUMPH
_diffrn_radiation_type MoK\a
_diffrn_radiation_wavelength 0.71073
_diffrn_reflns_av_R_equivalents 0.0275
_diffrn_reflns_limit_h_max 11
_diffrn_reflns_limit_h_min -11
_diffrn_reflns_limit_k_max 11
_diffrn_reflns_limit_k_min -11
_diffrn_reflns_limit_l_max 13
_diffrn_reflns_limit_l_min -13
_diffrn_reflns_number 28827
_diffrn_reflns_theta_full 25.242
_diffrn_reflns_theta_max 25.419
_diffrn_reflns_theta_min 2.826
_diffrn_standards_number 0
_exptl_absorpt_coefficient_mu 0.175
_exptl_absorpt_correction_T_max 0.7452
_exptl_absorpt_correction_T_min 0.7174
_exptl_absorpt_correction_type multi-scan
_exptl_absorpt_process_details
;
(<i>SADABS</i>; Bruker, 2014)
;
_exptl_crystal_colour colourless
_exptl_crystal_density_diffrn 1.183
_exptl_crystal_description block
_exptl_crystal_F_000 376
_exptl_crystal_size_max 0.5
_exptl_crystal_size_mid 0.4
_exptl_crystal_size_min 0.3
_refine_diff_density_max 0.309
_refine_diff_density_min -0.286
_refine_ls_extinction_method none
_refine_ls_goodness_of_fit_ref 1.059
_refine_ls_hydrogen_treatment mixed
_refine_ls_matrix_type full
_refine_ls_number_parameters 249
_refine_ls_number_reflns 3607
_refine_ls_number_restraints 2
_refine_ls_restrained_S_all 1.059
_refine_ls_R_factor_all 0.0499
_refine_ls_R_factor_gt 0.0419
_refine_ls_shift/su_max 0.000
_refine_ls_shift/su_mean 0.000
_refine_ls_structure_factor_coef Fsqd
_refine_ls_weighting_details 'w=1/[\s^2^(Fo^2^)+(0.0453P)^2^+0.5014P] where P=(Fo^2^+2Fc^2^)/3'
_refine_ls_weighting_scheme calc
_refine_ls_wR_factor_gt 0.1022
_refine_ls_wR_factor_ref 0.1105
_reflns_number_gt 3140
_reflns_number_total 3607
_reflns_threshold_expression 'I > 2\s(I)'
_cod_data_source_file wm4006sup1.cif
_cod_data_source_block I
_cod_depositor_comments 'Adding full bibliography for 1542469.cif.'
_cod_database_code 1542469
_cod_database_fobs_code 1542469
_shelx_space_group_comment
;
The symmetry employed for this shelxl refinement is uniquely defined
by the following loop, which should always be used as a source of
symmetry information in preference to the above space-group names.
They are only intended as comments.
;
_shelx_estimated_absorpt_t_min 0.917
_shelx_estimated_absorpt_t_max 0.949
_shelxl_version_number 2014/6

loop_
_space_group_symop_operation_xyz
'x, y, z'
'-x, -y, -z'

loop_
_atom_site_type_symbol
_atom_site_label
_atom_site_fract_x
_atom_site_fract_y
_atom_site_fract_z
_atom_site_U_iso_or_equiv
_atom_site_adp_type
_atom_site_calc_flag
_atom_site_occupancy
_atom_site_disorder_assembly
_atom_site_disorder_group
S S1 -0.30805(5) 0.81860(5) 0.70119(4) 0.04242(15) Uani d 1 . .
O O2 0.20072(17) 0.30404(15) 0.70998(12) 0.0599(4) Uani d 1 . .
O O1 0.19444(14) 0.62852(15) 0.58373(13) 0.0495(3) Uani d 1 . .
N N1 -0.11758(15) 0.57436(16) 0.58744(13) 0.0363(3) Uani d 1 . .
C C5 -0.2987(2) 0.3401(2) 0.80627(15) 0.0417(4) Uani d 1 . .
H H5 -0.2982 0.2402 0.8287 0.050 Uiso calc 1 . .
C C4 -0.3909(2) 0.4374(2) 0.86382(16) 0.0475(5) Uani d 1 . .
H H4 -0.4536 0.4053 0.9244 0.057 Uiso calc 1 . .
C C3 -0.38852(19) 0.5810(2) 0.83053(15) 0.0428(4) Uani d 1 . .
H H3 -0.4499 0.6482 0.8697 0.051 Uiso calc 1 . .
C C2 -0.29859(17) 0.63076(18) 0.74082(14) 0.0343(4) Uani d 1 . .
C C7 -0.15499(19) 0.81895(18) 0.78363(14) 0.0364(4) Uani d 1 . .
C C8 -0.1379(2) 0.9553(2) 0.77518(17) 0.0486(5) Uani d 1 . .
H H8 -0.2073 1.0430 0.7273 0.058 Uiso calc 1 . .
C C9 -0.0207(3) 0.9644(2) 0.83585(19) 0.0584(5) Uani d 1 . .
H H9 -0.0101 1.0583 0.8296 0.070 Uiso calc 1 . .
C C10 0.0814(3) 0.8377(2) 0.90577(18) 0.0559(5) Uani d 1 . .
H H10 0.1620 0.8442 0.9474 0.067 Uiso calc 1 . .
C C6 -0.20865(18) 0.38618(18) 0.71778(14) 0.0358(4) Uani d 1 . .
H H6 -0.1463 0.3161 0.6818 0.043 Uiso calc 1 . .
C C1 -0.20482(16) 0.53452(17) 0.67779(13) 0.0305(3) Uani d 1 . .
C C11 0.0650(2) 0.7019(2) 0.91449(17) 0.0496(5) Uani d 1 . .
H H11 0.1351 0.6147 0.9622 0.060 Uiso calc 1 . .
C C12 -0.0523(2) 0.69133(19) 0.85455(15) 0.0409(4) Uani d 1 . .
H H12 -0.0630 0.5973 0.8617 0.049 Uiso calc 1 . .
C C13 0.3512(2) 0.5869(3) 0.5733(2) 0.0645(6) Uani d 1 . .
H H13A 0.3806 0.5253 0.5159 0.077 Uiso calc 1 . .
H H13B 0.4024 0.5306 0.6552 0.077 Uiso calc 1 . .
C C16 0.1363(3) 0.7835(2) 0.5654(2) 0.0651(6) Uani d 1 . .
H H16A 0.0683 0.8051 0.6299 0.078 Uiso calc 1 . .
H H16B 0.0841 0.8331 0.4831 0.078 Uiso calc 1 . .
C C15 0.2689(4) 0.8345(3) 0.5745(2) 0.0821(8) Uani d 1 . .
H H15A 0.2522 0.9379 0.5237 0.098 Uiso calc 1 . .
H H15B 0.2940 0.8255 0.6613 0.098 Uiso calc 1 . .
C C14 0.3859(3) 0.7291(3) 0.5241(2) 0.0685(7) Uani d 1 . .
H H14A 0.3803 0.7608 0.4325 0.082 Uiso calc 1 . .
H H14B 0.4840 0.7204 0.5548 0.082 Uiso calc 1 . .
C C19A 0.339(2) 0.1959(19) 0.8969(15) 0.072(4) Uani d 0.335(16) A 2
H H19A 0.4223 0.2352 0.8796 0.086 Uiso calc 0.335(16) A 2
H H19B 0.3322 0.1589 0.9874 0.086 Uiso calc 0.335(16) A 2
C C19 0.2946(10) 0.1622(9) 0.9113(7) 0.0678(19) Uani d 0.665(16) A 1
H H19C 0.2378 0.0942 0.9484 0.081 Uiso calc 0.665(16) A 1
H H19D 0.3514 0.1730 0.9776 0.081 Uiso calc 0.665(16) A 1
C C18A 0.3465(19) 0.0797(15) 0.8334(7) 0.085(5) Uani d 0.335(16) A 2
H H18A 0.4470 0.0124 0.8387 0.102 Uiso calc 0.335(16) A 2
H H18B 0.2806 0.0212 0.8692 0.102 Uiso calc 0.335(16) A 2
C C18 0.3925(10) 0.1098(14) 0.8142(6) 0.106(4) Uani d 0.665(16) A 1
H H18C 0.4769 0.1483 0.8042 0.128 Uiso calc 0.665(16) A 1
H H18D 0.4282 0.0007 0.8367 0.128 Uiso calc 0.665(16) A 1
C C17 0.2979(3) 0.1703(3) 0.7028(2) 0.0780(8) Uani d 1 . .
H H17A 0.3555 0.1867 0.6289 0.094 Uiso calc 0.665(16) A 1
H H17B 0.2443 0.1015 0.6969 0.094 Uiso calc 0.665(16) A 1
H H17C 0.3821 0.1873 0.6553 0.094 Uiso calc 0.335(16) A 2
H H17D 0.2493 0.1196 0.6616 0.094 Uiso calc 0.335(16) A 2
C C20 0.1985(3) 0.3084(3) 0.83512(19) 0.0763(8) Uani d 1 . .
H H20A 0.0981 0.3262 0.8631 0.092 Uiso calc 0.665(16) A 1
H H20B 0.2351 0.3888 0.8430 0.092 Uiso calc 0.665(16) A 1
H H20C 0.1136 0.2826 0.8751 0.092 Uiso calc 0.335(16) A 2
H H20D 0.1941 0.4079 0.8394 0.092 Uiso calc 0.335(16) A 2
Li Li1 0.1010(3) 0.4805(3) 0.5771(3) 0.0373(6) Uani d 1 . .
H H1 -0.127(2) 0.666(2) 0.5744(18) 0.046(5) Uiso d 1 . .

loop_
_atom_site_aniso_label
_atom_site_aniso_U_11
_atom_site_aniso_U_22
_atom_site_aniso_U_33
_atom_site_aniso_U_12
_atom_site_aniso_U_13
_atom_site_aniso_U_23
S1 0.0422(3) 0.0367(2) 0.0421(3) 0.00113(18) -0.00049(18) -0.01541(18)
O2 0.0736(10) 0.0496(8) 0.0369(7) 0.0096(7) 0.0010(6) -0.0123(6)
O1 0.0451(7) 0.0522(8) 0.0577(8) -0.0190(6) 0.0086(6) -0.0220(6)
N1 0.0379(8) 0.0371(8) 0.0343(7) -0.0095(6) 0.0115(6) -0.0136(6)
C5 0.0497(10) 0.0467(10) 0.0314(8) -0.0207(8) 0.0013(7) -0.0087(7)
C4 0.0455(10) 0.0687(13) 0.0324(9) -0.0245(9) 0.0137(8) -0.0148(8)
C3 0.0375(9) 0.0577(11) 0.0330(9) -0.0083(8) 0.0100(7) -0.0201(8)
C2 0.0317(8) 0.0409(9) 0.0294(8) -0.0058(7) 0.0028(6) -0.0143(7)
C7 0.0462(9) 0.0362(8) 0.0245(7) -0.0061(7) 0.0070(7) -0.0127(6)
C8 0.0678(13) 0.0328(9) 0.0402(10) -0.0062(8) -0.0025(9) -0.0119(7)
C9 0.0858(16) 0.0410(10) 0.0524(12) -0.0225(10) -0.0062(11) -0.0153(9)
C10 0.0712(14) 0.0565(12) 0.0444(11) -0.0254(10) -0.0089(10) -0.0134(9)
C6 0.0387(9) 0.0396(9) 0.0300(8) -0.0090(7) 0.0026(7) -0.0142(7)
C1 0.0270(7) 0.0389(8) 0.0243(7) -0.0054(6) 0.0004(6) -0.0119(6)
C11 0.0600(12) 0.0427(10) 0.0393(10) -0.0115(9) -0.0085(8) -0.0045(8)
C12 0.0525(10) 0.0334(8) 0.0340(9) -0.0107(8) 0.0007(7) -0.0080(7)
C13 0.0451(11) 0.0752(15) 0.0701(14) -0.0195(11) -0.0112(10) -0.0131(12)
C16 0.0808(16) 0.0516(12) 0.0715(14) -0.0256(11) 0.0367(12) -0.0287(11)
C15 0.139(3) 0.0798(17) 0.0572(14) -0.0705(18) 0.0168(15) -0.0269(13)
C14 0.0582(13) 0.0924(18) 0.0600(13) -0.0404(13) -0.0098(11) -0.0094(12)
C19A 0.081(9) 0.084(8) 0.042(5) -0.026(5) 0.002(5) -0.003(5)
C19 0.073(4) 0.066(4) 0.040(3) 0.004(3) 0.000(2) -0.006(3)
C18A 0.076(9) 0.047(5) 0.091(8) 0.011(5) 0.016(6) 0.009(5)
C18 0.074(5) 0.126(7) 0.068(3) 0.043(4) 0.000(3) -0.028(3)
C17 0.105(2) 0.0522(13) 0.0573(14) 0.0086(13) 0.0074(13) -0.0215(11)
C20 0.102(2) 0.0644(14) 0.0389(11) 0.0107(13) 0.0029(12) -0.0180(10)
Li1 0.0353(14) 0.0407(15) 0.0350(14) -0.0082(12) 0.0055(11) -0.0136(11)

loop_
_atom_type_symbol
_atom_type_description
_atom_type_scat_dispersion_real
_atom_type_scat_dispersion_imag
_atom_type_scat_source
C C 0.0033 0.0016 'International Tables Vol C Tables 4.2.6.8 and 6.1.1.4'
H H 0.0000 0.0000 'International Tables Vol C Tables 4.2.6.8 and 6.1.1.4'
Li Li -0.0003 0.0001 'International Tables Vol C Tables 4.2.6.8 and 6.1.1.4'
N N 0.0061 0.0033 'International Tables Vol C Tables 4.2.6.8 and 6.1.1.4'
O O 0.0106 0.0060 'International Tables Vol C Tables 4.2.6.8 and 6.1.1.4'
S S 0.1246 0.1234 'International Tables Vol C Tables 4.2.6.8 and 6.1.1.4'

loop_
_geom_angle_atom_site_label_1
_geom_angle_atom_site_label_2
_geom_angle_atom_site_label_3
_geom_angle_site_symmetry_1
_geom_angle_site_symmetry_3
_geom_angle
C2 S1 C7 . . 103.95(8)
C17 O2 C20 . . 109.36(16)
C17 O2 Li1 . . 129.63(15)
C20 O2 Li1 . . 120.28(14)
C13 O1 Li1 . . 116.03(15)
C16 O1 C13 . . 110.43(16)
C16 O1 Li1 . . 131.38(16)
C1 N1 Li1 . 2_566 124.66(14)
C1 N1 Li1 . . 128.65(14)
C1 N1 H1 . . 108.9(14)
Li1 N1 Li1 . 2_566 75.65(13)
Li1 N1 H1 2_566 . 110.8(14)
Li1 N1 H1 . . 103.8(14)
C4 C5 H5 . . 119.4
C6 C5 H5 . . 119.4
C6 C5 C4 . . 121.22(17)
C5 C4 H4 . . 120.9
C3 C4 C5 . . 118.21(16)
C3 C4 H4 . . 120.9
C4 C3 H3 . . 119.1
C4 C3 C2 . . 121.79(16)
C2 C3 H3 . . 119.1
C3 C2 S1 . . 118.23(13)
C3 C2 C1 . . 121.48(16)
C1 C2 S1 . . 120.23(12)
C8 C7 S1 . . 117.10(13)
C8 C7 C12 . . 119.08(17)
C12 C7 S1 . . 123.82(13)
C7 C8 H8 . . 119.8
C9 C8 C7 . . 120.44(17)
C9 C8 H8 . . 119.8
C8 C9 H9 . . 119.8
C8 C9 C10 . . 120.43(18)
C10 C9 H9 . . 119.8
C9 C10 H10 . . 120.3
C11 C10 C9 . . 119.42(19)
C11 C10 H10 . . 120.3
C5 C6 H6 . . 118.6
C5 C6 C1 . . 122.75(15)
C1 C6 H6 . . 118.6
N1 C1 C2 . . 125.42(15)
N1 C1 C6 . . 120.06(14)
C6 C1 C2 . . 114.52(14)
C10 C11 H11 . . 119.6
C10 C11 C12 . . 120.72(18)
C12 C11 H11 . . 119.6
C7 C12 H12 . . 120.1
C11 C12 C7 . . 119.90(16)
C11 C12 H12 . . 120.1
O1 C13 H13A . . 110.6
O1 C13 H13B . . 110.6
O1 C13 C14 . . 105.51(18)
H13A C13 H13B . . 108.8
C14 C13 H13A . . 110.6
C14 C13 H13B . . 110.6
O1 C16 H16A . . 110.8
O1 C16 H16B . . 110.8
O1 C16 C15 . . 104.7(2)
H16A C16 H16B . . 108.9
C15 C16 H16A . . 110.8
C15 C16 H16B . . 110.8
C16 C15 H15A . . 111.3
C16 C15 H15B . . 111.3
H15A C15 H15B . . 109.2
C14 C15 C16 . . 102.42(17)
C14 C15 H15A . . 111.3
C14 C15 H15B . . 111.3
C13 C14 C15 . . 102.65(19)
C13 C14 H14A . . 111.2
C13 C14 H14B . . 111.2
C15 C14 H14A . . 111.2
C15 C14 H14B . . 111.2
H14A C14 H14B . . 109.1
H19A C19A H19B . . 109.6
C18A C19A H19A . . 111.9
C18A C19A H19B . . 111.9
C18A C19A C20 . . 99.3(12)
C20 C19A H19A . . 111.9
C20 C19A H19B . . 111.9
H19C C19 H19D . . 109.3
C18 C19 H19C . . 111.5
C18 C19 H19D . . 111.5
C20 C19 H19C . . 111.5
C20 C19 H19D . . 111.5
C20 C19 C18 . . 101.3(6)
C19A C18A H18A . . 111.3
C19A C18A H18B . . 111.3
H18A C18A H18B . . 109.2
C17 C18A C19A . . 102.2(10)
C17 C18A H18A . . 111.3
C17 C18A H18B . . 111.3
C19 C18 H18C . . 111.1
C19 C18 H18D . . 111.1
H18C C18 H18D . . 109.1
C17 C18 C19 . . 103.4(6)
C17 C18 H18C . . 111.1
C17 C18 H18D . . 111.1
O2 C17 C18A . . 106.2(7)
O2 C17 C18 . . 107.1(4)
O2 C17 H17A . . 110.3
O2 C17 H17B . . 110.3
O2 C17 H17C . . 110.5
O2 C17 H17D . . 110.5
C18A C17 H17C . . 110.5
C18A C17 H17D . . 110.5
C18 C17 H17A . . 110.3
C18 C17 H17B . . 110.3
H17A C17 H17B . . 108.6
H17C C17 H17D . . 108.7
O2 C20 C19A . . 105.0(6)
O2 C20 C19 . . 107.0(3)
O2 C20 H20A . . 110.3
O2 C20 H20B . . 110.3
O2 C20 H20C . . 110.7
O2 C20 H20D . . 110.7
C19A C20 H20C . . 110.7
C19A C20 H20D . . 110.7
C19 C20 H20A . . 110.3
C19 C20 H20B . . 110.3
H20A C20 H20B . . 108.6
H20C C20 H20D . . 108.8
O2 Li1 O1 . . 105.23(14)
O2 Li1 N1 . . 117.69(14)
O2 Li1 N1 . 2_566 108.46(14)
O2 Li1 Li1 . 2_566 129.5(2)
O1 Li1 N1 . 2_566 114.96(14)
O1 Li1 N1 . . 106.56(14)
O1 Li1 Li1 . 2_566 125.23(19)
N1 Li1 N1 . 2_566 104.35(13)
N1 Li1 Li1 . 2_566 52.53(10)
N1 Li1 Li1 2_566 2_566 51.82(10)

loop_
_geom_bond_atom_site_label_1
_geom_bond_atom_site_label_2
_geom_bond_site_symmetry_2
_geom_bond_distance
S1 C2 . 1.7631(17)
S1 C7 . 1.7730(18)
O2 C17 . 1.396(2)
O2 C20 . 1.424(2)
O2 Li1 . 1.957(3)
O1 C13 . 1.453(2)
O1 C16 . 1.424(2)
O1 Li1 . 1.960(3)
N1 C1 . 1.350(2)
N1 Li1 . 2.047(3)
N1 Li1 2_566 2.067(3)
N1 H1 . 0.85(2)
C5 H5 . 0.9500
C5 C4 . 1.394(3)
C5 C6 . 1.374(2)
C4 H4 . 0.9500
C4 C3 . 1.373(3)
C3 H3 . 0.9500
C3 C2 . 1.393(2)
C2 C1 . 1.435(2)
C7 C8 . 1.389(2)
C7 C12 . 1.395(2)
C8 H8 . 0.9500
C8 C9 . 1.379(3)
C9 H9 . 0.9500
C9 C10 . 1.383(3)
C10 H10 . 0.9500
C10 C11 . 1.379(3)
C6 H6 . 0.9500
C6 C1 . 1.423(2)
C11 H11 . 0.9500
C11 C12 . 1.384(3)
C12 H12 . 0.9500
C13 H13A . 0.9900
C13 H13B . 0.9900
C13 C14 . 1.497(3)
C16 H16A . 0.9900
C16 H16B . 0.9900
C16 C15 . 1.527(4)
C15 H15A . 0.9900
C15 H15B . 0.9900
C15 C14 . 1.508(4)
C14 H14A . 0.9900
C14 H14B . 0.9900
C19A H19A . 0.9900
C19A H19B . 0.9900
C19A C18A . 1.503(5)
C19A C20 . 1.506(18)
C19 H19C . 0.9900
C19 H19D . 0.9900
C19 C18 . 1.523(9)
C19 C20 . 1.495(8)
C18A H18A . 0.9900
C18A H18B . 0.9900
C18A C17 . 1.496(5)
C18 H18C . 0.9900
C18 H18D . 0.9900
C18 C17 . 1.446(7)
C17 H17A . 0.9900
C17 H17B . 0.9900
C17 H17C . 0.9900
C17 H17D . 0.9900
C20 H20A . 0.9900
C20 H20B . 0.9900
C20 H20C . 0.9900
C20 H20D . 0.9900
Li1 N1 2_566 2.067(3)
Li1 Li1 2_566 2.523(6)

loop_
_geom_torsion_atom_site_label_1
_geom_torsion_atom_site_label_2
_geom_torsion_atom_site_label_3
_geom_torsion_atom_site_label_4
_geom_torsion_site_symmetry_1
_geom_torsion
S1 C2 C1 N1 . 0.7(2)
S1 C2 C1 C6 . -179.37(11)
S1 C7 C8 C9 . -179.42(16)
S1 C7 C12 C11 . 179.10(14)
O1 C13 C14 C15 . 29.9(2)
O1 C16 C15 C14 . 31.9(2)
C5 C4 C3 C2 . 0.8(3)
C5 C6 C1 N1 . -177.75(15)
C5 C6 C1 C2 . 2.3(2)
C4 C5 C6 C1 . -1.0(3)
C4 C3 C2 S1 . 177.98(14)
C4 C3 C2 C1 . 0.6(3)
C3 C2 C1 N1 . 177.97(15)
C3 C2 C1 C6 . -2.1(2)
C2 S1 C7 C8 . -176.80(13)
C2 S1 C7 C12 . 3.65(16)
C7 S1 C2 C3 . 100.61(14)
C7 S1 C2 C1 . -82.00(14)
C7 C8 C9 C10 . 0.1(3)
C8 C7 C12 C11 . -0.4(3)
C8 C9 C10 C11 . -0.1(3)
C9 C10 C11 C12 . -0.2(3)
C10 C11 C12 C7 . 0.5(3)
C6 C5 C4 C3 . -0.6(3)
C12 C7 C8 C9 . 0.2(3)
C13 O1 C16 C15 . -13.8(2)
C16 O1 C13 C14 . -10.1(2)
C16 C15 C14 C13 . -37.5(2)
C19A C18A C17 O2 . -30.5(14)
C19 C18 C17 O2 . 32.4(12)
C18A C19A C20 O2 . -37.9(13)
C18 C19 C20 O2 . 22.8(11)
C17 O2 C20 C19A . 20.4(7)
C17 O2 C20 C19 . -3.8(5)
C20 O2 C17 C18A . 6.4(7)
C20 O2 C17 C18 . -18.4(7)
C20 C19A C18A C17 . 40.7(16)
C20 C19 C18 C17 . -33.1(13)
Li1 O2 C17 C18A . 176.5(7)
Li1 O2 C17 C18 . 151.6(6)
Li1 O2 C20 C19A . -150.7(7)
Li1 O2 C20 C19 . -175.0(5)
Li1 O1 C13 C14 . 155.11(17)
Li1 O1 C16 C15 . -176.02(17)
Li1 N1 C1 C2 2_566 -133.47(17)
Li1 N1 C1 C2 . 126.91(18)
Li1 N1 C1 C6 2_566 46.6(2)
Li1 N1 C1 C6 . -53.1(2)
